data_1542046
loop_
_publ_author_name
'Luge, R.'
'Hoppe, R.'

_publ_section_title
;
 Zur Kenntnis von Li5 Fe O4. Mit einer Notiz ueber Mischkristalle Na5
 Fe1-x Gax O4
;
_journal_name_full 'Zeitschrift fuer Anorganische und Allgemeine Chemie'
_journal_page_first 141
_journal_page_last 150
_journal_volume 513
_journal_year 1984
_chemical_formula_sum 'Fe Li5 O4'
_chemical_name_systematic 'Li5 Fe O4'
_space_group_IT_number 61
_symmetry_space_group_name_Hall '-P 2ac 2ab'
_symmetry_space_group_name_H-M 'P b c a'
_cell_angle_alpha 90
_cell_angle_beta 90
_cell_angle_gamma 90
_cell_formula_units_Z 8
_cell_length_a 9.218
_cell_length_b 9.213
_cell_length_c 9.159
_cell_volume 777.832
_citation_journal_id_ASTM ZAACAB
_cod_data_source_file Luge_ZAACAB_1984_1843.cif
_cod_data_source_block Fe1Li5O4
_cod_original_cell_volume 777.8322
_cod_original_formula_sum 'Fe1 Li5 O4'
_cod_database_code 1542046

loop_
_symmetry_equiv_pos_as_xyz
x,y,z
-x+1/2,-y,z+1/2
x+1/2,-y+1/2,-z
-x,y+1/2,-z+1/2
-x,-y,-z
x-1/2,y,-z-1/2
-x-1/2,y-1/2,z
x,-y-1/2,z-1/2

loop_
_atom_site_label
_atom_site_type_symbol
_atom_site_fract_x
_atom_site_fract_y
_atom_site_fract_z
_atom_site_occupancy
_atom_site_U_iso_or_equiv
Li3 Li+1 0.1475 0.8709 0.1046 1 0.0
Li4 Li+1 0.1195 0.1103 0.8366 1 0.0
Li5 Li+1 0.3408 0.8833 0.8986 1 0.0
Li2 Li+1 0.3939 0.1122 0.1422 1 0.0
O2 O-2 0.2457 0.2483 0.2401 1 0.0
Fe1 Fe+3 0.1169 0.1455 0.1175 1 0.0
Li1 Li+1 0.8801 0.3511 0.1269 1 0.0
O4 O-2 0.034 0.0069 0.2452 1 0.0
O1 O-2 0.0045 0.2507 0.9854 1 0.0
O3 O-2 0.2431 0.032 0.0006 1 0.0
